data_4089205
loop_
_publ_author_name
'Zhang, Fanjun'
'Xu, Xin'
'Zhao, Yingjie'
'Jia, Jiong'
'Tung, Chen-Ho'
'Wang, Wenguang'

_publ_section_title
;
 Solvent Effects on Hydride Transfer from Cp*(P-P)FeH to BNA+ Cation
;
_journal_issue 7
_journal_name_full Organometallics
_journal_page_first 1238
_journal_paper_doi 10.1021/acs.organomet.6b00907
_journal_volume 36
_journal_year 2017
_chemical_formula_moiety 'C36 H63 Fe P2, C24 H20 B, C4 H8 O'
_chemical_formula_sum 'C64 H91 B Fe O P2'
_chemical_formula_weight 1004.96
_space_group_crystal_system monoclinic
_space_group_IT_number 14
_space_group_name_Hall '-P 2yn'
_space_group_name_H-M_alt 'P 1 21/n 1'
_atom_sites_solution_hydrogens geom
_atom_sites_solution_primary iterative
_audit_creation_date 2016-06-11
_audit_creation_method
;
Olex2 1.2
(compiled 2016.02.19 svn.r3266 for OlexSys, GUI svn.r5155)
;
_cell_angle_alpha 90
_cell_angle_beta 100.3844(7)
_cell_angle_gamma 90
_cell_formula_units_Z 4
_cell_length_a 11.4721(6)
_cell_length_b 35.3524(18)
_cell_length_c 13.9554(7)
_cell_measurement_reflns_used 9943
_cell_measurement_temperature 173(2)
_cell_measurement_theta_max 27.569
_cell_measurement_theta_min 2.499
_cell_volume 5567.1(5)
_computing_molecular_graphics 'Olex2 (Dolomanov et al., 2009)'
_computing_publication_material 'Olex2 (Dolomanov et al., 2009)'
_computing_structure_refinement 'ShelXL (Sheldrick, 2015)'
_computing_structure_solution
;
Superflip (Palatinus & Chapuis, 2007;Palatinus & van der Lee, 2008;
Palatinus et al., 2012)
;
_diffrn_ambient_temperature 173.15
_diffrn_measured_fraction_theta_full 0.975
_diffrn_measured_fraction_theta_max 0.999
_diffrn_measurement_device_type 'Bruker APEXII'
_diffrn_radiation_type MoK\a
_diffrn_radiation_wavelength 0.710
_diffrn_reflns_av_R_equivalents 0.0178
_diffrn_reflns_av_unetI/netI 0.0180
_diffrn_reflns_Laue_measured_fraction_full 0.975
_diffrn_reflns_Laue_measured_fraction_max 0.999
_diffrn_reflns_limit_h_max 13
_diffrn_reflns_limit_h_min -13
_diffrn_reflns_limit_k_max 42
_diffrn_reflns_limit_k_min -41
_diffrn_reflns_limit_l_max 16
_diffrn_reflns_limit_l_min -16
_diffrn_reflns_number 33351
_diffrn_reflns_point_group_measured_fraction_full 0.975
_diffrn_reflns_point_group_measured_fraction_max 0.999
_diffrn_reflns_theta_full 25.214
_diffrn_reflns_theta_max 24.998
_diffrn_reflns_theta_min 2.139
_exptl_absorpt_coefficient_mu 0.369
_exptl_absorpt_correction_T_max 0.7456
_exptl_absorpt_correction_T_min 0.6867
_exptl_absorpt_correction_type multi-scan
_exptl_absorpt_process_details
;
SADABS-2012/1 (Bruker,2012) was used for absorption correction.
wR2(int) was 0.0433 before and 0.0325 after correction.
The Ratio of minimum to maximum transmission is 0.9210.
The \l/2 correction factor is 0.0015.
;
_exptl_crystal_density_diffrn 1.199
_exptl_crystal_description block
_exptl_crystal_F_000 2176
_refine_diff_density_max 1.776
_refine_diff_density_min -0.584
_refine_diff_density_rms 0.069
_refine_ls_extinction_method none
_refine_ls_goodness_of_fit_ref 1.042
_refine_ls_hydrogen_treatment mixed
_refine_ls_matrix_type full
_refine_ls_number_parameters 627
_refine_ls_number_reflns 9835
_refine_ls_number_restraints 0
_refine_ls_restrained_S_all 1.042
_refine_ls_R_factor_all 0.0677
_refine_ls_R_factor_gt 0.0628
_refine_ls_shift/su_max 0.001
_refine_ls_shift/su_mean 0.000
_refine_ls_structure_factor_coef Fsqd
_refine_ls_weighting_details 'w=1/[\s^2^(Fo^2^)+(0.0467P)^2^+16.2477P] where P=(Fo^2^+2Fc^2^)/3'
_refine_ls_weighting_scheme calc
_refine_ls_wR_factor_gt 0.1468
_refine_ls_wR_factor_ref 0.1500
_reflns_Friedel_coverage 0.000
_reflns_number_gt 9012
_reflns_number_total 9835
_reflns_threshold_expression 'I > 2\s(I)'
_cod_data_source_file om6b00907_si_002.cif
_cod_data_source_block Cp'(dcpe)FeBPh4
_cod_database_code 4089205
_shelxl_version_number 2013-4
_shelx_space_group_comment
;
The symmetry employed for this shelxl refinement is uniquely defined
by the following loop, which should always be used as a source of
symmetry information in preference to the above space-group names.
They are only intended as comments.
;
_olex2_refinement_description
;
1. Fixed Uiso
 At 1.2 times of:
  All C(H) groups, All C(H,H) groups
 At 1.5 times of:
  All C(H,H,H) groups
2.a Ternary CH refined with riding coordinates:
 C13(H13), C19(H19), C25(H25), C31(H31)
2.b Secondary CH2 refined with riding coordinates:
 C11(H11A,H11B), C12(H12A,H12B), C14(H14A,H14B), C15(H15A,H15B), C16(H16A,
 H16B), C17(H17A,H17B), C18(H18A,H18B), C20(H20A,H20B), C21(H21A,H21B),
 C22(H22A,H22B), C23(H23A,H23B), C24(H24A,H24B), C26(H26A,H26B), C27(H27A,H27B),
  C28(H28A,H28B), C29(H29A,H29B), C30(H30A,H30B), C32(H32A,H32B), C33(H33A,
 H33B), C34(H34A,H34B), C35(H35A,H35B), C36(H36A,H36B), C61(H61A,H61B),
 C62(H62A,H62B), C63(H63A,H63B), C64(H64A,H64B)
2.c Aromatic/amide H refined with riding coordinates:
 C38(H38), C39(H39), C40(H40), C41(H41), C42(H42), C44(H44), C45(H45),
 C46(H46), C47(H47), C48(H48), C50(H50), C51(H51), C52(H52), C53(H53), C54(H54),
  C56(H56), C57(H57), C58(H58), C59(H59), C60(H60)
2.d Idealised Me refined as rotating group:
 C6(H6A,H6B,H6C), C7(H7A,H7B,H7C), C8(H8A,H8B,H8C), C9(H9A,H9B,H9C), C10(H10A,
 H10B,H10C)
;
_olex2_submission_special_instructions 'No special instructions were received'

loop_
_space_group_symop_operation_xyz
'x, y, z'
'-x+1/2, y+1/2, -z+1/2'
'-x, -y, -z'
'x-1/2, -y-1/2, z-1/2'

loop_
_atom_site_label
_atom_site_type_symbol
_atom_site_fract_x
_atom_site_fract_y
_atom_site_fract_z
_atom_site_U_iso_or_equiv
_atom_site_adp_type
_atom_site_occupancy
_atom_site_site_symmetry_order
_atom_site_calc_flag
_atom_site_refinement_flags_posn
Fe1 Fe 0.32705(4) 0.36418(2) 0.17563(3) 0.01991(12) Uani 1 1 d .
P1 P 0.43379(7) 0.33658(2) 0.31233(6) 0.02634(19) Uani 1 1 d .
P2 P 0.33074(7) 0.41867(2) 0.26410(6) 0.02398(19) Uani 1 1 d .
C1 C 0.3288(3) 0.37222(9) 0.0220(2) 0.0266(7) Uani 1 1 d .
C2 C 0.2124(3) 0.38094(10) 0.0395(2) 0.0268(7) Uani 1 1 d .
C3 C 0.1646(3) 0.34757(10) 0.0743(2) 0.0277(7) Uani 1 1 d .
C4 C 0.2519(3) 0.31902(9) 0.0819(2) 0.0280(7) Uani 1 1 d .
C5 C 0.3537(3) 0.33416(9) 0.0482(2) 0.0280(7) Uani 1 1 d .
C6 C 0.4052(3) 0.39843(11) -0.0246(3) 0.0371(8) Uani 1 1 d .
H6A H 0.3933 0.4245 -0.0045 0.056 Uiso 1 1 calc GR
H6B H 0.3836 0.3965 -0.0957 0.056 Uiso 1 1 calc GR
H6C H 0.4887 0.3914 -0.0042 0.056 Uiso 1 1 calc GR
C7 C 0.1451(3) 0.41670(10) 0.0092(3) 0.0383(9) Uani 1 1 d .
H7A H 0.0829 0.4200 0.0482 0.057 Uiso 1 1 calc GR
H7B H 0.1090 0.4151 -0.0599 0.057 Uiso 1 1 calc GR
H7C H 0.1994 0.4383 0.0194 0.057 Uiso 1 1 calc GR
C8 C 0.0408(3) 0.34195(12) 0.0924(3) 0.0414(9) Uani 1 1 d .
H8A H 0.0435 0.3298 0.1559 0.062 Uiso 1 1 calc GR
H8B H -0.0032 0.3258 0.0412 0.062 Uiso 1 1 calc GR
H8C H 0.0012 0.3665 0.0919 0.062 Uiso 1 1 calc GR
C9 C 0.2312(4) 0.27807(10) 0.1020(3) 0.0416(9) Uani 1 1 d .
H9A H 0.3073 0.2657 0.1257 0.062 Uiso 1 1 calc GR
H9B H 0.1920 0.2657 0.0419 0.062 Uiso 1 1 calc GR
H9C H 0.1808 0.2761 0.1515 0.062 Uiso 1 1 calc GR
C10 C 0.4559(4) 0.31085(11) 0.0280(3) 0.0406(9) Uani 1 1 d .
H10A H 0.5227 0.3275 0.0224 0.061 Uiso 1 1 calc GR
H10B H 0.4319 0.2969 -0.0331 0.061 Uiso 1 1 calc GR
H10C H 0.4798 0.2929 0.0814 0.061 Uiso 1 1 calc GR
C11 C 0.3850(3) 0.40630(10) 0.3931(2) 0.0307(7) Uani 1 1 d .
H11A H 0.4218 0.4289 0.4281 0.037 Uiso 1 1 calc R
H11B H 0.3170 0.3987 0.4234 0.037 Uiso 1 1 calc R
C12 C 0.4757(3) 0.37414(10) 0.4041(2) 0.0295(7) Uani 1 1 d .
H12A H 0.4829 0.3631 0.4701 0.035 Uiso 1 1 calc R
H12B H 0.5541 0.3845 0.3976 0.035 Uiso 1 1 calc R
C13 C 0.3572(3) 0.30172(11) 0.3802(4) 0.0489(11) Uani 1 1 d .
H13 H 0.4016 0.3035 0.4486 0.059 Uiso 1 1 calc R
C14 C 0.2337(3) 0.31611(11) 0.3870(3) 0.0410(9) Uani 1 1 d .
H14A H 0.2398 0.3422 0.4134 0.049 Uiso 1 1 calc R
H14B H 0.1848 0.3170 0.3208 0.049 Uiso 1 1 calc R
C15 C 0.1727(5) 0.29108(15) 0.4517(5) 0.085(2) Uani 1 1 d .
H15A H 0.2036 0.2979 0.5204 0.101 Uiso 1 1 calc R
H15B H 0.0870 0.2972 0.4385 0.101 Uiso 1 1 calc R
C16 C 0.1846(6) 0.25229(17) 0.4423(6) 0.103(3) Uani 1 1 d .
H16A H 0.1287 0.2439 0.3836 0.123 Uiso 1 1 calc R
H16B H 0.1604 0.2399 0.4993 0.123 Uiso 1 1 calc R
C17 C 0.3079(5) 0.23832(13) 0.4344(5) 0.0719(16) Uani 1 1 d .
H17A H 0.3039 0.2115 0.4139 0.086 Uiso 1 1 calc R
H17B H 0.3606 0.2401 0.4987 0.086 Uiso 1 1 calc R
C18 C 0.3587(5) 0.26253(14) 0.3587(4) 0.0722(15) Uani 1 1 d .
H18A H 0.4412 0.2546 0.3579 0.087 Uiso 1 1 calc R
H18B H 0.3115 0.2580 0.2931 0.087 Uiso 1 1 calc R
C19 C 0.5776(3) 0.31481(10) 0.3007(3) 0.0318(8) Uani 1 1 d .
H19 H 0.5598 0.2907 0.2634 0.038 Uiso 1 1 calc R
C20 C 0.6571(4) 0.30475(12) 0.3980(3) 0.0475(10) Uani 1 1 d .
H20A H 0.6137 0.2877 0.4357 0.057 Uiso 1 1 calc R
H20B H 0.6778 0.3281 0.4367 0.057 Uiso 1 1 calc R
C21 C 0.7710(4) 0.28518(13) 0.3803(3) 0.0534(11) Uani 1 1 d .
H21A H 0.8235 0.2805 0.4437 0.064 Uiso 1 1 calc R
H21B H 0.7504 0.2604 0.3489 0.064 Uiso 1 1 calc R
C22 C 0.8369(4) 0.30837(14) 0.3167(4) 0.0639(14) Uani 1 1 d .
H22A H 0.9051 0.2936 0.3024 0.077 Uiso 1 1 calc R
H22B H 0.8683 0.3315 0.3523 0.077 Uiso 1 1 calc R
C23 C 0.7574(4) 0.31955(14) 0.2212(4) 0.0559(12) Uani 1 1 d .
H23A H 0.7335 0.2966 0.1818 0.067 Uiso 1 1 calc R
H23B H 0.8016 0.3363 0.1836 0.067 Uiso 1 1 calc R
C24 C 0.6461(3) 0.34023(11) 0.2417(3) 0.0411(9) Uani 1 1 d .
H24A H 0.6697 0.3638 0.2784 0.049 Uiso 1 1 calc R
H24B H 0.5947 0.3471 0.1793 0.049 Uiso 1 1 calc R
C25 C 0.4334(3) 0.45712(9) 0.2431(2) 0.0263(7) Uani 1 1 d .
H25 H 0.4479 0.4729 0.3035 0.032 Uiso 1 1 calc R
C26 C 0.5534(3) 0.44091(10) 0.2303(3) 0.0295(7) Uani 1 1 d .
H26A H 0.5419 0.4238 0.1733 0.035 Uiso 1 1 calc R
H26B H 0.5870 0.4259 0.2887 0.035 Uiso 1 1 calc R
C27 C 0.6413(3) 0.47239(11) 0.2155(3) 0.0363(8) Uani 1 1 d .
H27A H 0.6618 0.4873 0.2762 0.044 Uiso 1 1 calc R
H27B H 0.7150 0.4608 0.2016 0.044 Uiso 1 1 calc R
C28 C 0.5900(3) 0.49840(11) 0.1327(3) 0.0371(8) Uani 1 1 d .
H28A H 0.5778 0.4842 0.0706 0.045 Uiso 1 1 calc R
H28B H 0.6465 0.5192 0.1279 0.045 Uiso 1 1 calc R
C29 C 0.4730(3) 0.51477(10) 0.1485(3) 0.0382(8) Uani 1 1 d .
H29A H 0.4402 0.5313 0.0929 0.046 Uiso 1 1 calc R
H29B H 0.4862 0.5305 0.2082 0.046 Uiso 1 1 calc R
C30 C 0.3844(3) 0.48363(10) 0.1585(3) 0.0350(8) Uani 1 1 d .
H30A H 0.3670 0.4689 0.0972 0.042 Uiso 1 1 calc R
H30B H 0.3094 0.4951 0.1701 0.042 Uiso 1 1 calc R
C31 C 0.1871(3) 0.44219(9) 0.2666(3) 0.0285(7) Uani 1 1 d .
H31 H 0.1564 0.4517 0.1994 0.034 Uiso 1 1 calc R
C32 C 0.1956(3) 0.47616(10) 0.3358(3) 0.0369(8) Uani 1 1 d .
H32A H 0.2269 0.4678 0.4032 0.044 Uiso 1 1 calc R
H32B H 0.2512 0.4951 0.3172 0.044 Uiso 1 1 calc R
C33 C 0.0736(3) 0.49424(11) 0.3314(3) 0.0451(10) Uani 1 1 d .
H33A H 0.0800 0.5154 0.3786 0.054 Uiso 1 1 calc R
H33B H 0.0459 0.5047 0.2655 0.054 Uiso 1 1 calc R
C34 C -0.0167(3) 0.46549(11) 0.3549(3) 0.0434(9) Uani 1 1 d .
H34A H 0.0069 0.4568 0.4231 0.052 Uiso 1 1 calc R
H34B H -0.0955 0.4777 0.3484 0.052 Uiso 1 1 calc R
C35 C -0.0248(3) 0.43197(12) 0.2874(3) 0.0411(9) Uani 1 1 d .
H35A H -0.0560 0.4403 0.2199 0.049 Uiso 1 1 calc R
H35B H -0.0807 0.4132 0.3061 0.049 Uiso 1 1 calc R
C36 C 0.0971(3) 0.41336(10) 0.2914(3) 0.0323(8) Uani 1 1 d .
H36A H 0.1254 0.4030 0.3574 0.039 Uiso 1 1 calc R
H36B H 0.0900 0.3921 0.2444 0.039 Uiso 1 1 calc R
C37 C 0.2877(3) 0.60167(10) 0.3565(2) 0.0282(7) Uani 1 1 d .
C38 C 0.3820(3) 0.57614(10) 0.3625(3) 0.0370(8) Uani 1 1 d .
H38 H 0.4327 0.5781 0.3159 0.044 Uiso 1 1 calc R
C39 C 0.4052(4) 0.54815(11) 0.4328(3) 0.0442(10) Uani 1 1 d .
H39 H 0.4691 0.5311 0.4326 0.053 Uiso 1 1 calc R
C40 C 0.3354(4) 0.54517(12) 0.5031(3) 0.0498(11) Uani 1 1 d .
H40 H 0.3502 0.5260 0.5514 0.060 Uiso 1 1 calc R
C41 C 0.2439(4) 0.57039(13) 0.5025(3) 0.0498(11) Uani 1 1 d .
H41 H 0.1966 0.5691 0.5517 0.060 Uiso 1 1 calc R
C42 C 0.2204(3) 0.59798(12) 0.4297(3) 0.0410(9) Uani 1 1 d .
H42 H 0.1560 0.6148 0.4302 0.049 Uiso 1 1 calc R
C43 C 0.3794(3) 0.65822(10) 0.2672(2) 0.0294(7) Uani 1 1 d .
C44 C 0.4809(4) 0.64551(12) 0.2340(3) 0.0459(10) Uani 1 1 d .
H44 H 0.4794 0.6211 0.2053 0.055 Uiso 1 1 calc R
C45 C 0.5839(4) 0.66704(14) 0.2413(4) 0.0544(11) Uani 1 1 d .
H45 H 0.6503 0.6572 0.2176 0.065 Uiso 1 1 calc R
C46 C 0.5900(4) 0.70232(13) 0.2823(3) 0.0505(11) Uani 1 1 d .
H46 H 0.6601 0.7170 0.2874 0.061 Uiso 1 1 calc R
C47 C 0.4933(4) 0.71597(13) 0.3158(4) 0.0591(13) Uani 1 1 d .
H47 H 0.4962 0.7404 0.3447 0.071 Uiso 1 1 calc R
C48 C 0.3907(3) 0.69432(11) 0.3077(3) 0.0456(10) Uani 1 1 d .
H48 H 0.3248 0.7047 0.3312 0.055 Uiso 1 1 calc R
C49 C 0.1416(3) 0.65725(9) 0.2655(2) 0.0283(7) Uani 1 1 d .
C50 C 0.1260(3) 0.67847(11) 0.3466(3) 0.0365(8) Uani 1 1 d .
H50 H 0.1865 0.6779 0.4029 0.044 Uiso 1 1 calc R
C51 C 0.0255(3) 0.70051(11) 0.3487(3) 0.0428(9) Uani 1 1 d .
H51 H 0.0188 0.7146 0.4054 0.051 Uiso 1 1 calc R
C52 C -0.0636(3) 0.70189(11) 0.2686(3) 0.0442(10) Uani 1 1 d .
H52 H -0.1325 0.7167 0.2699 0.053 Uiso 1 1 calc R
C53 C -0.0525(3) 0.68178(12) 0.1870(3) 0.0431(9) Uani 1 1 d .
H53 H -0.1134 0.6827 0.1311 0.052 Uiso 1 1 calc R
C54 C 0.0481(3) 0.65997(10) 0.1860(3) 0.0344(8) Uani 1 1 d .
H54 H 0.0538 0.6462 0.1286 0.041 Uiso 1 1 calc R
C55 C 0.2362(3) 0.60504(10) 0.1635(2) 0.0287(7) Uani 1 1 d .
C56 C 0.1768(3) 0.57055(10) 0.1622(3) 0.0343(8) Uani 1 1 d .
H56 H 0.1542 0.5620 0.2207 0.041 Uiso 1 1 calc R
C57 C 0.1492(3) 0.54809(11) 0.0795(3) 0.0426(9) Uani 1 1 d .
H57 H 0.1070 0.5251 0.0820 0.051 Uiso 1 1 calc R
C58 C 0.1829(4) 0.55910(13) -0.0058(3) 0.0494(11) Uani 1 1 d .
H58 H 0.1674 0.5434 -0.0619 0.059 Uiso 1 1 calc R
C59 C 0.2392(4) 0.59311(14) -0.0088(3) 0.0511(11) Uani 1 1 d .
H59 H 0.2613 0.6012 -0.0680 0.061 Uiso 1 1 calc R
C60 C 0.2647(3) 0.61605(12) 0.0740(3) 0.0416(9) Uani 1 1 d .
H60 H 0.3024 0.6397 0.0695 0.050 Uiso 1 1 calc R
B1 B 0.2610(3) 0.63122(11) 0.2635(3) 0.0274(8) Uani 1 1 d .
O1 O 0.1975(4) 0.40808(13) 0.5476(3) 0.0876(13) Uani 1 1 d .
C61 C 0.2539(7) 0.4342(2) 0.6151(5) 0.123(3) Uani 1 1 d .
H61A H 0.2416 0.4601 0.5881 0.148 Uiso 1 1 calc R
H61B H 0.3401 0.4291 0.6291 0.148 Uiso 1 1 calc R
C62 C 0.2059(6) 0.43154(18) 0.7049(4) 0.0860(18) Uani 1 1 d .
H62A H 0.2661 0.4217 0.7590 0.103 Uiso 1 1 calc R
H62B H 0.1783 0.4565 0.7237 0.103 Uiso 1 1 calc R
C63 C 0.1085(6) 0.40564(19) 0.6810(5) 0.104(3) Uani 1 1 d .
H63A H 0.0323 0.4195 0.6688 0.125 Uiso 1 1 calc R
H63B H 0.1075 0.3875 0.7350 0.125 Uiso 1 1 calc R
C64 C 0.1274(6) 0.38542(17) 0.5916(4) 0.0832(18) Uani 1 1 d .
H64A H 0.1665 0.3608 0.6087 0.100 Uiso 1 1 calc R
H64B H 0.0507 0.3809 0.5477 0.100 Uiso 1 1 calc R

loop_
_atom_site_aniso_label
_atom_site_aniso_U_11
_atom_site_aniso_U_22
_atom_site_aniso_U_33
_atom_site_aniso_U_23
_atom_site_aniso_U_13
_atom_site_aniso_U_12
Fe1 0.0184(2) 0.0207(2) 0.0207(2) -0.00017(17) 0.00384(16) 0.00066(17)
P1 0.0247(4) 0.0249(4) 0.0283(4) 0.0045(3) 0.0016(3) 0.0005(3)
P2 0.0221(4) 0.0244(4) 0.0256(4) -0.0009(3) 0.0050(3) 0.0012(3)
C1 0.0295(17) 0.0293(17) 0.0215(15) 0.0004(13) 0.0056(13) 0.0018(14)
C2 0.0252(16) 0.0335(18) 0.0195(15) -0.0024(13) -0.0015(12) 0.0035(14)
C3 0.0248(17) 0.0347(18) 0.0219(16) -0.0043(13) -0.0006(13) -0.0035(14)
C4 0.0372(19) 0.0261(17) 0.0193(15) -0.0042(13) 0.0016(13) -0.0029(14)
C5 0.0323(18) 0.0296(17) 0.0224(16) -0.0037(13) 0.0059(13) 0.0026(14)
C6 0.042(2) 0.041(2) 0.0312(18) 0.0058(16) 0.0147(16) -0.0019(17)
C7 0.036(2) 0.037(2) 0.038(2) 0.0000(16) -0.0046(16) 0.0101(16)
C8 0.0263(18) 0.058(2) 0.038(2) -0.0067(18) 0.0012(15) -0.0102(17)
C9 0.061(3) 0.0270(19) 0.036(2) -0.0035(15) 0.0044(18) -0.0101(17)
C10 0.045(2) 0.041(2) 0.038(2) -0.0036(16) 0.0134(17) 0.0136(17)
C11 0.0296(18) 0.0361(19) 0.0266(17) -0.0039(14) 0.0052(14) -0.0009(15)
C12 0.0311(18) 0.0345(18) 0.0217(16) 0.0023(13) 0.0017(13) 0.0004(14)
C13 0.029(2) 0.042(2) 0.077(3) 0.030(2) 0.0133(19) 0.0033(17)
C14 0.0307(19) 0.038(2) 0.054(2) 0.0118(18) 0.0082(17) 0.0022(16)
C15 0.052(3) 0.064(3) 0.151(6) 0.034(4) 0.053(4) 0.006(3)
C16 0.095(5) 0.074(4) 0.160(7) 0.056(4) 0.083(5) 0.009(3)
C17 0.075(3) 0.039(2) 0.113(4) 0.031(3) 0.048(3) 0.010(2)
C18 0.078(4) 0.055(3) 0.093(4) 0.011(3) 0.041(3) 0.004(3)
C19 0.0311(18) 0.0273(17) 0.0355(19) 0.0018(14) 0.0018(15) 0.0047(14)
C20 0.045(2) 0.050(2) 0.042(2) 0.0000(18) -0.0077(18) 0.0215(19)
C21 0.045(2) 0.056(3) 0.052(3) -0.006(2) -0.011(2) 0.023(2)
C22 0.031(2) 0.061(3) 0.095(4) -0.007(3) -0.001(2) 0.014(2)
C23 0.033(2) 0.058(3) 0.080(3) 0.012(2) 0.019(2) 0.010(2)
C24 0.0265(18) 0.039(2) 0.058(2) 0.0124(18) 0.0098(17) 0.0038(16)
C25 0.0243(16) 0.0227(16) 0.0332(18) -0.0028(13) 0.0085(13) -0.0014(13)
C26 0.0221(16) 0.0329(18) 0.0338(18) 0.0017(14) 0.0059(14) 0.0034(14)
C27 0.0264(18) 0.047(2) 0.0367(19) 0.0007(16) 0.0075(15) -0.0029(16)
C28 0.0336(19) 0.042(2) 0.0360(19) 0.0053(16) 0.0081(15) -0.0046(16)
C29 0.044(2) 0.0313(19) 0.042(2) 0.0030(16) 0.0138(17) -0.0002(16)
C30 0.0302(18) 0.0317(19) 0.045(2) 0.0059(16) 0.0103(16) 0.0068(15)
C31 0.0219(16) 0.0291(17) 0.0347(18) -0.0020(14) 0.0060(13) 0.0037(13)
C32 0.0324(19) 0.0295(18) 0.052(2) -0.0086(16) 0.0165(17) -0.0029(15)
C33 0.041(2) 0.033(2) 0.066(3) -0.0056(19) 0.023(2) 0.0046(17)
C34 0.032(2) 0.044(2) 0.058(3) 0.0025(19) 0.0184(18) 0.0059(17)
C35 0.0245(18) 0.051(2) 0.049(2) 0.0029(18) 0.0084(16) 0.0006(16)
C36 0.0266(17) 0.0329(18) 0.0384(19) -0.0044(15) 0.0083(15) -0.0015(14)
C37 0.0287(17) 0.0328(18) 0.0215(16) -0.0053(13) -0.0001(13) -0.0059(14)
C38 0.047(2) 0.037(2) 0.0260(17) -0.0033(15) 0.0026(15) 0.0052(17)
C39 0.056(3) 0.037(2) 0.033(2) -0.0052(16) -0.0099(18) 0.0051(18)
C40 0.062(3) 0.044(2) 0.035(2) 0.0100(18) -0.0135(19) -0.016(2)
C41 0.043(2) 0.071(3) 0.035(2) 0.012(2) 0.0061(18) -0.015(2)
C42 0.032(2) 0.055(2) 0.036(2) 0.0058(18) 0.0057(16) -0.0066(17)
C43 0.0224(16) 0.0361(19) 0.0305(17) 0.0025(14) 0.0068(13) 0.0026(14)
C44 0.039(2) 0.045(2) 0.058(3) -0.0042(19) 0.0176(19) 0.0010(18)
C45 0.031(2) 0.067(3) 0.069(3) -0.003(2) 0.022(2) -0.003(2)
C46 0.030(2) 0.056(3) 0.065(3) 0.003(2) 0.0097(19) -0.0106(18)
C47 0.039(2) 0.040(2) 0.100(4) -0.011(2) 0.017(2) -0.0053(19)
C48 0.0272(19) 0.040(2) 0.071(3) -0.010(2) 0.0125(18) -0.0002(16)
C49 0.0243(16) 0.0292(17) 0.0338(18) 0.0014(14) 0.0112(14) -0.0029(13)
C50 0.0262(18) 0.042(2) 0.042(2) -0.0102(17) 0.0074(15) -0.0022(15)
C51 0.039(2) 0.040(2) 0.054(2) -0.0115(18) 0.0199(19) 0.0008(17)
C52 0.029(2) 0.040(2) 0.066(3) 0.0052(19) 0.0162(19) 0.0067(16)
C53 0.0292(19) 0.051(2) 0.049(2) 0.0063(19) 0.0056(17) 0.0070(17)
C54 0.0296(18) 0.040(2) 0.0344(19) 0.0010(15) 0.0062(15) 0.0017(15)
C55 0.0242(16) 0.0370(19) 0.0248(16) 0.0014(14) 0.0045(13) 0.0094(14)
C56 0.0344(19) 0.038(2) 0.0285(18) -0.0005(15) -0.0001(15) 0.0086(16)
C57 0.038(2) 0.042(2) 0.042(2) -0.0122(17) -0.0087(17) 0.0107(17)
C58 0.044(2) 0.066(3) 0.032(2) -0.017(2) -0.0070(17) 0.020(2)
C59 0.049(2) 0.080(3) 0.0256(19) 0.000(2) 0.0098(17) 0.020(2)
C60 0.042(2) 0.053(2) 0.0319(19) 0.0024(17) 0.0113(16) 0.0062(18)
B1 0.0238(18) 0.033(2) 0.0267(19) -0.0005(15) 0.0072(15) 0.0012(15)
O1 0.097(3) 0.114(3) 0.060(2) -0.020(2) 0.036(2) -0.045(3)
C61 0.130(6) 0.168(8) 0.084(5) -0.043(5) 0.051(4) -0.100(6)
C62 0.118(5) 0.085(4) 0.055(3) -0.007(3) 0.014(3) -0.020(4)
C63 0.114(5) 0.091(5) 0.130(6) -0.039(4) 0.083(5) -0.046(4)
C64 0.100(5) 0.078(4) 0.083(4) -0.021(3) 0.048(4) -0.033(3)

loop_
_atom_type_symbol
_atom_type_description
_atom_type_scat_dispersion_real
_atom_type_scat_dispersion_imag
_atom_type_scat_source
C C 0.0033 0.0016 'International Tables Vol C Tables 4.2.6.8 and 6.1.1.4'
H H 0.0000 0.0000 'International Tables Vol C Tables 4.2.6.8 and 6.1.1.4'
B B 0.0013 0.0007 'International Tables Vol C Tables 4.2.6.8 and 6.1.1.4'
Fe Fe 0.3463 0.8444 'International Tables Vol C Tables 4.2.6.8 and 6.1.1.4'
O O 0.0106 0.0060 'International Tables Vol C Tables 4.2.6.8 and 6.1.1.4'
P P 0.1023 0.0942 'International Tables Vol C Tables 4.2.6.8 and 6.1.1.4'

loop_
_geom_angle_atom_site_label_1
_geom_angle_atom_site_label_2
_geom_angle_atom_site_label_3
_geom_angle
P2 Fe1 P1 87.36(3)
C1 Fe1 P1 141.35(9)
C1 Fe1 P2 114.95(9)
C1 Fe1 C2 38.45(12)
C1 Fe1 C3 63.79(12)
C2 Fe1 P1 170.26(9)
C2 Fe1 P2 100.98(9)
C2 Fe1 C3 37.79(12)
C3 Fe1 P1 133.10(9)
C3 Fe1 P2 120.13(9)
C4 Fe1 P1 106.67(9)
C4 Fe1 P2 157.50(10)
C4 Fe1 C1 64.43(12)
C4 Fe1 C2 63.85(12)
C4 Fe1 C3 37.84(13)
C5 Fe1 P1 110.23(9)
C5 Fe1 P2 151.17(10)
C5 Fe1 C1 38.22(12)
C5 Fe1 C2 64.31(12)
C5 Fe1 C3 64.29(13)
C5 Fe1 C4 39.25(13)
C12 P1 Fe1 107.74(11)
C12 P1 C13 102.13(19)
C12 P1 C19 103.56(16)
C13 P1 Fe1 118.27(14)
C19 P1 Fe1 117.02(11)
C19 P1 C13 106.13(16)
C11 P2 Fe1 107.28(11)
C11 P2 C25 102.44(16)
C11 P2 C31 103.46(16)
C25 P2 Fe1 118.85(11)
C31 P2 Fe1 117.33(11)
C31 P2 C25 105.43(15)
C2 C1 Fe1 71.58(18)
C2 C1 C6 125.1(3)
C5 C1 Fe1 69.84(18)
C5 C1 C2 108.2(3)
C5 C1 C6 126.5(3)
C6 C1 Fe1 128.3(2)
C1 C2 Fe1 69.97(17)
C1 C2 C7 125.5(3)
C3 C2 Fe1 71.79(18)
C3 C2 C1 107.9(3)
C3 C2 C7 125.7(3)
C7 C2 Fe1 132.1(2)
C2 C3 Fe1 70.42(18)
C2 C3 C8 127.0(3)
C4 C3 Fe1 68.71(18)
C4 C3 C2 107.8(3)
C4 C3 C8 125.0(3)
C8 C3 Fe1 130.1(2)
C3 C4 Fe1 73.45(18)
C3 C4 C5 108.4(3)
C3 C4 C9 124.7(3)
C5 C4 Fe1 70.18(18)
C5 C4 C9 125.8(3)
C9 C4 Fe1 131.6(2)
C1 C5 Fe1 71.94(18)
C1 C5 C4 107.6(3)
C1 C5 C10 127.1(3)
C4 C5 Fe1 70.56(18)
C4 C5 C10 124.4(3)
C10 C5 Fe1 131.5(2)
C12 C11 P2 112.2(2)
C11 C12 P1 112.1(2)
C14 C13 P1 109.8(3)
C18 C13 P1 120.9(4)
C18 C13 C14 112.7(4)
C15 C14 C13 112.0(3)
C16 C15 C14 117.1(5)
C15 C16 C17 115.9(5)
C16 C17 C18 109.8(4)
C13 C18 C17 112.0(4)
C20 C19 P1 114.5(3)
C24 C19 P1 110.8(2)
C24 C19 C20 109.4(3)
C19 C20 C21 110.3(3)
C22 C21 C20 112.4(4)
C21 C22 C23 111.7(4)
C22 C23 C24 110.2(4)
C19 C24 C23 110.1(3)
C26 C25 P2 110.7(2)
C26 C25 C30 110.6(3)
C30 C25 P2 114.5(2)
C25 C26 C27 111.7(3)
C28 C27 C26 111.6(3)
C27 C28 C29 110.7(3)
C28 C29 C30 111.2(3)
C29 C30 C25 110.8(3)
C32 C31 P2 114.1(2)
C32 C31 C36 110.4(3)
C36 C31 P2 110.1(2)
C33 C32 C31 110.4(3)
C34 C33 C32 111.4(3)
C35 C34 C33 110.9(3)
C34 C35 C36 111.2(3)
C31 C36 C35 110.6(3)
C38 C37 B1 119.2(3)
C42 C37 C38 114.8(3)
C42 C37 B1 125.9(3)
C39 C38 C37 123.4(4)
C40 C39 C38 119.8(4)
C41 C40 C39 119.1(4)
C40 C41 C42 120.2(4)
C37 C42 C41 122.5(4)
C44 C43 B1 122.1(3)
C48 C43 C44 114.0(3)
C48 C43 B1 123.9(3)
C45 C44 C43 123.0(4)
C46 C45 C44 120.5(4)
C47 C46 C45 118.7(4)
C46 C47 C48 120.4(4)
C47 C48 C43 123.5(4)
C50 C49 C54 114.4(3)
C50 C49 B1 122.7(3)
C54 C49 B1 122.9(3)
C49 C50 C51 122.9(4)
C52 C51 C50 120.0(4)
C53 C52 C51 119.4(4)
C52 C53 C54 119.9(4)
C53 C54 C49 123.3(4)
C56 C55 C60 115.0(3)
C56 C55 B1 120.6(3)
C60 C55 B1 124.3(3)
C57 C56 C55 123.2(4)
C58 C57 C56 120.0(4)
C59 C58 C57 118.9(4)
C58 C59 C60 120.8(4)
C59 C60 C55 121.9(4)
C37 B1 C43 107.8(3)
C37 B1 C49 112.1(3)
C37 B1 C55 106.7(3)
C43 B1 C49 110.9(3)
C43 B1 C55 111.4(3)
C49 B1 C55 108.0(3)
C64 O1 C61 109.0(4)
O1 C61 C62 109.7(5)
C63 C62 C61 103.9(5)
C62 C63 C64 106.0(5)
O1 C64 C63 106.5(5)

loop_
_geom_bond_atom_site_label_1
_geom_bond_atom_site_label_2
_geom_bond_distance
Fe1 P1 2.2909(9)
Fe1 P2 2.2842(9)
Fe1 C1 2.166(3)
Fe1 C2 2.188(3)
Fe1 C3 2.206(3)
Fe1 C4 2.144(3)
Fe1 C5 2.139(3)
P1 C12 1.847(3)
P1 C13 1.867(4)
P1 C19 1.854(3)
P2 C11 1.848(3)
P2 C25 1.856(3)
P2 C31 1.852(3)
C1 C2 1.434(5)
C1 C5 1.410(5)
C1 C6 1.502(5)
C2 C3 1.423(5)
C2 C7 1.502(5)
C3 C4 1.412(5)
C3 C8 1.500(5)
C4 C5 1.439(5)
C4 C9 1.501(5)
C5 C10 1.501(5)
C11 C12 1.530(5)
C13 C14 1.525(5)
C13 C18 1.418(7)
C14 C15 1.522(6)
C15 C16 1.387(8)
C16 C17 1.521(7)
C17 C18 1.552(6)
C19 C20 1.535(5)
C19 C24 1.528(5)
C20 C21 1.538(5)
C21 C22 1.507(7)
C22 C23 1.525(7)
C23 C24 1.542(5)
C25 C26 1.531(4)
C25 C30 1.532(5)
C26 C27 1.541(5)
C27 C28 1.511(5)
C28 C29 1.514(5)
C29 C30 1.522(5)
C31 C32 1.533(5)
C31 C36 1.534(5)
C32 C33 1.530(5)
C33 C34 1.529(5)
C34 C35 1.506(6)
C35 C36 1.538(5)
C37 C38 1.400(5)
C37 C42 1.394(5)
C37 B1 1.651(5)
C38 C39 1.385(5)
C39 C40 1.379(6)
C40 C41 1.375(6)
C41 C42 1.399(6)
C43 C44 1.403(5)
C43 C48 1.393(5)
C43 B1 1.654(5)
C44 C45 1.393(6)
C45 C46 1.369(6)
C46 C47 1.367(6)
C47 C48 1.392(6)
C49 C50 1.397(5)
C49 C54 1.400(5)
C49 B1 1.654(5)
C50 C51 1.396(5)
C51 C52 1.372(6)
C52 C53 1.368(6)
C53 C54 1.390(5)
C55 C56 1.395(5)
C55 C60 1.402(5)
C55 B1 1.655(5)
C56 C57 1.390(5)
C57 C58 1.373(6)
C58 C59 1.369(7)
C59 C60 1.400(6)
O1 C61 1.393(7)
O1 C64 1.358(6)
C61 C62 1.459(8)
C62 C63 1.437(8)
C63 C64 1.487(8)
